data_4125480
loop_
_publ_author_name
'Murphy, Michael J.'
'Zenere, Katrina A.'
'Ragon, Florence'
'Southon, Peter D.'
'Kepert, Cameron J.'
'Neville, Suzanne M.'

_publ_section_title
;
 Guest Programmable Multistep Spin Crossover in a Porous 2-D Hofmann-Type
 Material.
;
_journal_issue 3
_journal_name_full 'Journal of the American Chemical Society'
_journal_page_first 1330
_journal_page_last 1335
_journal_paper_doi 10.1021/jacs.6b12465
_journal_volume 139
_journal_year 2017
_chemical_formula_moiety 'C22 H16 Fe N12 Pd, 3O'
_chemical_formula_sum 'C22 H16 Fe N12 O3 Pd'
_chemical_formula_weight 658.72
_chemical_name_common 1.3(H2O)
_chemical_name_systematic
; 
 ? 
;
_space_group_IT_number 15
_space_group_name_Hall '-C 2yc'
_symmetry_cell_setting monoclinic
_symmetry_space_group_name_Hall '-C 2yc'
_symmetry_space_group_name_H-M 'C 1 2/c 1'
_atom_sites_solution_hydrogens geom
_atom_sites_solution_primary direct
_atom_sites_solution_secondary difmap
_audit_creation_date '9 November 2005'
_audit_creation_method SHELXL-97
_cell_angle_alpha 90.00
_cell_angle_beta 110.530(5)
_cell_angle_gamma 90.00
_cell_formula_units_Z 8
_cell_length_a 26.5529(14)
_cell_length_b 7.2804(5)
_cell_length_c 28.9809(13)
_cell_measurement_reflns_used 19491
_cell_measurement_temperature 130(2)
_cell_measurement_theta_max 75.4980
_cell_measurement_theta_min 3.2410
_cell_volume 5246.6(5)
_computing_cell_refinement
;
CrysAlisPro, Agilent Technologies,
Version 1.171.36.28 (release 01-02-2013 CrysAlis171 .NET)
(compiled Feb  1 2013,16:14:44)
;
_computing_data_collection
;
CrysAlisPro, Agilent Technologies,
Version 1.171.36.28 (release 01-02-2013 CrysAlis171 .NET)
(compiled Feb  1 2013,16:14:44)
;
_computing_data_reduction
;
CrysAlisPro, Agilent Technologies,
Version 1.171.36.28 (release 01-02-2013 CrysAlis171 .NET)
(compiled Feb  1 2013,16:14:44)
;
_computing_molecular_graphics 'POV-RAY, WebLab Viewer'
_computing_structure_refinement 'SHELXL-97 (Sheldrick, 1997)'
_computing_structure_solution 'SHELXS-97 (Sheldrick, 1990)'
_diffrn_ambient_temperature 130(2)
_diffrn_detector_area_resol_mean 10.5861
_diffrn_measured_fraction_theta_full 0.955
_diffrn_measured_fraction_theta_max 0.955
_diffrn_measurement_device_type 'SuperNova, Dual, Cu at zero, Atlas'
_diffrn_measurement_method '\w scans'
_diffrn_radiation_monochromator mirror
_diffrn_radiation_source 'SuperNova (Cu) X-ray Source'
_diffrn_radiation_type CuK\a
_diffrn_radiation_wavelength 1.54184
_diffrn_reflns_av_R_equivalents 0.0944
_diffrn_reflns_av_sigmaI/netI 0.0419
_diffrn_reflns_limit_h_max 33
_diffrn_reflns_limit_h_min -33
_diffrn_reflns_limit_k_max 8
_diffrn_reflns_limit_k_min -8
_diffrn_reflns_limit_l_max 36
_diffrn_reflns_limit_l_min -36
_diffrn_reflns_number 51758
_diffrn_reflns_theta_full 79.57
_diffrn_reflns_theta_max 79.57
_diffrn_reflns_theta_min 3.26
_diffrn_standards_decay_% 0
_diffrn_standards_interval_count 0
_diffrn_standards_interval_time 0
_diffrn_standards_number 0
_exptl_absorpt_coefficient_mu 10.442
_exptl_absorpt_correction_T_max 1.00000
_exptl_absorpt_correction_T_min 0.21084
_exptl_absorpt_correction_type multi-scan
_exptl_absorpt_process_details
;
CrysAlisPro, Agilent Technologies,
Version 1.171.36.28 (release 01-02-2013 CrysAlis171 .NET)
(compiled Feb  1 2013,16:14:44)
Empirical absorption correction using spherical harmonics,
 implemented in SCALE3 ABSPACK scaling algorithm.
;
_exptl_crystal_colour red
_exptl_crystal_density_diffrn 1.668
_exptl_crystal_density_method 'not measured'
_exptl_crystal_description plate
_exptl_crystal_F_000 2688
_exptl_crystal_size_max 0.11
_exptl_crystal_size_mid 0.10
_exptl_crystal_size_min 0.04
_refine_diff_density_max 3.763
_refine_diff_density_min -1.609
_refine_diff_density_rms 0.242
_refine_ls_extinction_method none
_refine_ls_goodness_of_fit_ref 1.150
_refine_ls_hydrogen_treatment constr
_refine_ls_matrix_type full
_refine_ls_number_parameters 343
_refine_ls_number_reflns 5458
_refine_ls_number_restraints 0
_refine_ls_restrained_S_all 1.150
_refine_ls_R_factor_all 0.0920
_refine_ls_R_factor_gt 0.0802
_refine_ls_shift/su_max 0.000
_refine_ls_shift/su_mean 0.000
_refine_ls_structure_factor_coef Fsqd
_refine_ls_weighting_details 'calc w=1/[\s^2^(Fo^2^)+(0.1259P)^2^+101.4159P] where P=(Fo^2^+2Fc^2^)/3'
_refine_ls_weighting_scheme calc
_refine_ls_wR_factor_gt 0.2380
_refine_ls_wR_factor_ref 0.2554
_reflns_number_gt 4366
_reflns_number_total 5458
_reflns_threshold_expression >2sigma(I)
_cod_data_source_file ja6b12465_si_003.cif
_cod_data_source_block global
_cod_depositor_comments 'Adding full bibliography for 4125479--4125481.cif.'
_cod_original_sg_symbol_H-M 'C 2/c'
_cod_database_code 4125480

loop_
_symmetry_equiv_pos_as_xyz
'x, y, z'
'-x, y, -z+1/2'
'x+1/2, y+1/2, z'
'-x+1/2, y+1/2, -z+1/2'
'-x, -y, -z'
'x, -y, z-1/2'
'-x+1/2, -y+1/2, -z'
'x+1/2, -y+1/2, z-1/2'

loop_
_atom_site_label
_atom_site_type_symbol
_atom_site_fract_x
_atom_site_fract_y
_atom_site_fract_z
_atom_site_U_iso_or_equiv
_atom_site_adp_type
_atom_site_occupancy
_atom_site_symmetry_multiplicity
_atom_site_calc_flag
_atom_site_refinement_flags
Pd1 Pd 0.521088(19) 0.00364(5) 0.135351(18) 0.0141(2) Uani 1 1 d .
Fe1 Fe 0.5000 0.5000 0.0000 0.0142(4) Uani 1 2 d S
Fe2 Fe 0.5000 0.50442(17) 0.2500 0.0142(4) Uani 1 2 d S
N1 N 0.5233(2) 0.2953(8) 0.0567(2) 0.0187(12) Uani 1 1 d .
N2 N 0.5095(2) 0.3146(8) 0.2063(2) 0.0162(11) Uani 1 1 d .
N3 N 0.5091(2) -0.3048(8) 0.2064(2) 0.0168(11) Uani 1 1 d .
N4 N 0.5199(2) -0.2978(8) 0.0579(2) 0.0182(12) Uani 1 1 d .
C1 C 0.5237(3) 0.1935(9) 0.0864(2) 0.0162(13) Uani 1 1 d .
C2 C 0.5157(3) 0.2020(9) 0.1813(2) 0.0139(12) Uani 1 1 d .
C3 C 0.5146(3) -0.1923(9) 0.1817(2) 0.0150(13) Uani 1 1 d .
C4 C 0.5221(2) -0.1905(9) 0.0873(2) 0.0152(13) Uani 1 1 d .
N5 N 0.5819(3) 0.5156(7) -0.0008(2) 0.0211(13) Uani 1 1 d .
N6 N 0.5995(3) 0.5607(10) -0.0388(2) 0.0271(13) Uani 1 1 d .
N7 N 0.6686(2) 0.5425(10) 0.0300(2) 0.0257(13) Uani 1 1 d .
N8 N 0.7229(2) 0.5555(10) 0.0589(2) 0.0280(13) Uani 1 1 d .
C5 C 0.6509(3) 0.5775(11) -0.0196(3) 0.0283(16) Uani 1 1 d .
H21 H 0.6731 0.6090 -0.0371 0.034 Uiso 1 1 calc R
C6 C 0.6232(3) 0.5051(9) 0.0401(3) 0.0222(17) Uani 1 1 d .
H22 H 0.6220 0.4767 0.0710 0.027 Uiso 1 1 calc R
C7 C 0.7353(3) 0.4992(9) 0.1038(3) 0.0244(17) Uani 1 1 d .
H23 H 0.7090 0.4548 0.1152 0.029 Uiso 1 1 calc R
C8 C 0.7921(3) 0.5070(9) 0.1365(3) 0.0232(17) Uani 1 1 d .
C9 C 0.8319(3) 0.5778(11) 0.1209(3) 0.0276(16) Uani 1 1 d .
H25 H 0.8226 0.6252 0.0892 0.033 Uiso 1 1 calc R
C10 C 0.8847(3) 0.5789(11) 0.1516(3) 0.0285(16) Uani 1 1 d .
H26 H 0.9111 0.6251 0.1405 0.034 Uiso 1 1 calc R
C11 C 0.8985(3) 0.5115(9) 0.1987(3) 0.0278(19) Uani 1 1 d .
H27 H 0.9344 0.5079 0.2191 0.033 Uiso 1 1 calc R
C12 C 0.8589(3) 0.4486(13) 0.2160(3) 0.0309(16) Uani 1 1 d .
H28 H 0.8682 0.4098 0.2485 0.037 Uiso 1 1 calc R
C13 C 0.8064(3) 0.4439(13) 0.1853(3) 0.0325(17) Uani 1 1 d .
H29 H 0.7801 0.3990 0.1967 0.039 Uiso 1 1 calc R
N9 N 0.5786(3) 0.5043(7) 0.2870(2) 0.0210(14) Uani 1 1 d .
N10 N 0.6151(3) 0.4784(9) 0.2620(3) 0.0280(15) Uani 1 1 d .
N11 N 0.6599(3) 0.5118(7) 0.3408(2) 0.0214(14) Uani 1 1 d .
N12 N 0.6999(3) 0.5344(9) 0.3873(2) 0.0251(13) Uani 1 1 d .
C14 C 0.6630(3) 0.4845(10) 0.2950(3) 0.0238(17) Uani 1 1 d .
H31 H 0.6948 0.4722 0.2885 0.029 Uiso 1 1 calc R
C15 C 0.6066(3) 0.5249(10) 0.3326(3) 0.0225(15) Uani 1 1 d .
H32 H 0.5921 0.5463 0.3571 0.027 Uiso 1 1 calc R
C16 C 0.7478(3) 0.4922(9) 0.3894(3) 0.0240(17) Uani 1 1 d .
H33 H 0.7530 0.4446 0.3617 0.029 Uiso 1 1 calc R
C17 C 0.7935(3) 0.5179(10) 0.4343(3) 0.0247(17) Uani 1 1 d .
C18 C 0.8455(3) 0.4712(11) 0.4359(3) 0.0258(16) Uani 1 1 d .
H35 H 0.8500 0.4225 0.4080 0.031 Uiso 1 1 calc R
C19 C 0.8896(3) 0.4959(9) 0.4777(4) 0.0287(19) Uani 1 1 d .
H36 H 0.9235 0.4608 0.4785 0.034 Uiso 1 1 calc R
C20 C 0.8832(3) 0.5740(11) 0.5191(3) 0.0299(17) Uani 1 1 d .
H37 H 0.9129 0.5930 0.5475 0.036 Uiso 1 1 calc R
C21 C 0.8323(3) 0.6234(11) 0.5178(3) 0.0287(16) Uani 1 1 d .
H38 H 0.8282 0.6761 0.5455 0.034 Uiso 1 1 calc R
C22 C 0.7878(3) 0.5958(10) 0.4763(3) 0.0250(15) Uani 1 1 d .
H39 H 0.7539 0.6289 0.4761 0.030 Uiso 1 1 calc R
OW3 O 0.7938(3) 0.2642(13) 0.3017(3) 0.070(2) Uiso 1 1 d .
OW1 O 0.6202(5) 0.4851(13) 0.1687(5) 0.089(4) Uiso 1 1 d .
OW2B O 0.7108(4) 0.1615(15) 0.2094(4) 0.057(2) Uiso 0.733(11) 1 d P
OW2A O 0.6520(11) 0.262(4) 0.1452(10) 0.057(2) Uiso 0.267(11) 1 d P

loop_
_atom_site_aniso_label
_atom_site_aniso_U_11
_atom_site_aniso_U_22
_atom_site_aniso_U_33
_atom_site_aniso_U_23
_atom_site_aniso_U_13
_atom_site_aniso_U_12
Pd1 0.0204(3) 0.0099(3) 0.0105(3) -0.00022(14) 0.0036(2) -0.00069(15)
Fe1 0.0187(8) 0.0110(8) 0.0100(8) -0.0001(5) 0.0016(6) -0.0002(5)
Fe2 0.0213(8) 0.0099(8) 0.0090(8) 0.000 0.0024(6) 0.000
N1 0.025(3) 0.013(3) 0.016(3) 0.004(2) 0.005(2) 0.002(2)
N2 0.020(3) 0.014(3) 0.013(2) 0.002(2) 0.003(2) -0.003(2)
N3 0.023(3) 0.012(3) 0.013(3) -0.003(2) 0.003(2) 0.000(2)
N4 0.026(3) 0.013(3) 0.015(3) -0.001(2) 0.006(2) -0.002(2)
C1 0.018(3) 0.012(3) 0.017(3) -0.005(3) 0.005(2) 0.002(2)
C2 0.021(3) 0.011(3) 0.009(3) 0.001(2) 0.004(2) 0.000(2)
C3 0.027(3) 0.010(3) 0.007(3) 0.000(2) 0.005(2) 0.000(2)
C4 0.018(3) 0.010(3) 0.015(3) 0.006(3) 0.003(2) -0.003(2)
N5 0.021(3) 0.019(3) 0.019(3) 0.003(2) 0.002(2) -0.001(2)
N6 0.028(3) 0.033(4) 0.020(3) -0.002(3) 0.009(2) 0.000(3)
N7 0.022(3) 0.025(3) 0.028(3) 0.001(3) 0.007(3) -0.001(3)
N8 0.022(3) 0.032(3) 0.029(3) 0.001(3) 0.009(3) -0.003(3)
C5 0.029(4) 0.029(4) 0.027(4) 0.009(3) 0.009(3) 0.002(3)
C6 0.023(4) 0.027(4) 0.012(4) -0.006(2) 0.001(3) 0.000(2)
C7 0.020(3) 0.023(4) 0.030(4) -0.001(3) 0.009(3) -0.003(2)
C8 0.023(4) 0.019(4) 0.027(4) 0.001(2) 0.009(3) 0.000(2)
C9 0.031(4) 0.025(4) 0.026(4) 0.002(3) 0.009(3) -0.003(3)
C10 0.025(3) 0.022(4) 0.037(4) -0.002(3) 0.010(3) -0.003(3)
C11 0.027(4) 0.021(4) 0.025(4) -0.004(3) -0.005(3) 0.000(3)
C12 0.034(4) 0.041(4) 0.021(4) 0.002(4) 0.013(3) 0.001(4)
C13 0.033(4) 0.032(4) 0.034(4) 0.001(4) 0.013(3) -0.002(4)
N9 0.026(3) 0.019(3) 0.015(3) -0.0018(19) 0.005(3) 0.000(2)
N10 0.028(3) 0.038(4) 0.016(3) -0.004(3) 0.005(3) -0.004(3)
N11 0.023(3) 0.016(3) 0.020(3) 0.002(2) 0.001(3) -0.003(2)
N12 0.023(3) 0.028(3) 0.019(3) -0.003(3) 0.001(2) -0.002(3)
C14 0.024(4) 0.038(5) 0.016(4) -0.001(3) 0.016(3) -0.003(3)
C15 0.024(3) 0.020(4) 0.020(4) 0.004(3) 0.004(3) -0.002(3)
C16 0.031(4) 0.026(4) 0.013(4) 0.001(2) 0.006(3) 0.002(3)
C17 0.022(4) 0.023(4) 0.022(4) 0.005(3) -0.002(3) 0.001(3)
C18 0.031(4) 0.026(4) 0.026(4) 0.005(3) 0.016(3) 0.007(3)
C19 0.022(4) 0.024(4) 0.039(5) 0.009(3) 0.009(4) 0.003(2)
C20 0.023(3) 0.026(4) 0.029(4) 0.004(3) -0.004(3) -0.001(3)
C21 0.031(4) 0.023(4) 0.027(4) 0.005(3) 0.005(3) -0.001(3)
C22 0.023(3) 0.022(4) 0.030(4) 0.000(3) 0.009(3) 0.003(3)

loop_
_atom_type_symbol
_atom_type_description
_atom_type_scat_dispersion_real
_atom_type_scat_dispersion_imag
_atom_type_scat_source
C C 0.0181 0.0091 'International Tables Vol C Tables 4.2.6.8 and 6.1.1.4'
H H 0.0000 0.0000 'International Tables Vol C Tables 4.2.6.8 and 6.1.1.4'
N N 0.0311 0.0180 'International Tables Vol C Tables 4.2.6.8 and 6.1.1.4'
O O 0.0492 0.0322 'International Tables Vol C Tables 4.2.6.8 and 6.1.1.4'
Fe Fe -1.1336 3.1974 'International Tables Vol C Tables 4.2.6.8 and 6.1.1.4'
Pd Pd 0.1215 3.9337 'International Tables Vol C Tables 4.2.6.8 and 6.1.1.4'

loop_
_geom_angle_atom_site_label_1
_geom_angle_atom_site_label_2
_geom_angle_atom_site_label_3
_geom_angle
_geom_angle_site_symmetry_1
_geom_angle_site_symmetry_3
C4 Pd1 C1 88.9(3) . .
C4 Pd1 C2 176.7(2) . .
C1 Pd1 C2 90.1(3) . .
C4 Pd1 C3 89.4(3) . .
C1 Pd1 C3 176.8(2) . .
C2 Pd1 C3 91.4(3) . .
N1 Fe1 N1 180.0(3) 5_665 .
N1 Fe1 N4 87.3(3) 5_665 5_655
N1 Fe1 N4 92.7(3) . 5_655
N1 Fe1 N4 92.7(3) 5_665 1_565
N1 Fe1 N4 87.3(3) . 1_565
N4 Fe1 N4 180.0(2) 5_655 1_565
N1 Fe1 N5 91.4(2) 5_665 5_665
N1 Fe1 N5 88.6(2) . 5_665
N4 Fe1 N5 90.0(2) 5_655 5_665
N4 Fe1 N5 90.0(2) 1_565 5_665
N1 Fe1 N5 88.6(2) 5_665 .
N1 Fe1 N5 91.4(2) . .
N4 Fe1 N5 90.0(2) 5_655 .
N4 Fe1 N5 90.0(2) 1_565 .
N5 Fe1 N5 180.0(4) 5_665 .
N3 Fe2 N3 89.1(3) 2_665 1_565
N3 Fe2 N2 179.6(2) 2_665 .
N3 Fe2 N2 90.6(3) 1_565 .
N3 Fe2 N2 90.6(3) 2_665 2_655
N3 Fe2 N2 179.6(2) 1_565 2_655
N2 Fe2 N2 89.8(3) . 2_655
N3 Fe2 N9 89.7(2) 2_665 .
N3 Fe2 N9 90.3(2) 1_565 .
N2 Fe2 N9 90.0(2) . .
N2 Fe2 N9 90.0(2) 2_655 .
N3 Fe2 N9 90.3(2) 2_665 2_655
N3 Fe2 N9 89.7(2) 1_565 2_655
N2 Fe2 N9 90.0(2) . 2_655
N2 Fe2 N9 90.0(2) 2_655 2_655
N9 Fe2 N9 180.0(5) . 2_655
C1 N1 Fe1 164.0(5) . .
C2 N2 Fe2 178.9(6) . .
C3 N3 Fe2 179.0(6) . 1_545
C4 N4 Fe1 169.4(5) . 1_545
N1 C1 Pd1 176.2(6) . .
N2 C2 Pd1 176.1(6) . .
N3 C3 Pd1 177.2(6) . .
N4 C4 Pd1 176.0(6) . .
C6 N5 N6 109.0(6) . .
C6 N5 Fe1 120.7(6) . .
N6 N5 Fe1 129.7(5) . .
C5 N6 N5 106.5(6) . .
C6 N7 C5 105.0(6) . .
C6 N7 N8 133.7(7) . .
C5 N7 N8 121.3(6) . .
C7 N8 N7 115.4(7) . .
N6 C5 N7 110.9(7) . .
N6 C5 H21 124.6 . .
N7 C5 H21 124.6 . .
N5 C6 N7 108.6(7) . .
N5 C6 H22 125.7 . .
N7 C6 H22 125.7 . .
N8 C7 C8 118.5(7) . .
N8 C7 H23 120.7 . .
C8 C7 H23 120.7 . .
C9 C8 C13 118.7(7) . .
C9 C8 C7 122.1(8) . .
C13 C8 C7 119.2(7) . .
C10 C9 C8 121.0(7) . .
C10 C9 H25 119.5 . .
C8 C9 H25 119.5 . .
C9 C10 C11 119.8(8) . .
C9 C10 H26 120.1 . .
C11 C10 H26 120.1 . .
C10 C11 C12 120.3(7) . .
C10 C11 H27 119.9 . .
C12 C11 H27 119.9 . .
C13 C12 C11 120.1(8) . .
C13 C12 H28 120.0 . .
C11 C12 H28 120.0 . .
C12 C13 C8 120.0(8) . .
C12 C13 H29 120.0 . .
C8 C13 H29 120.0 . .
C15 N9 N10 106.9(7) . .
C15 N9 Fe2 132.9(6) . .
N10 N9 Fe2 120.2(5) . .
C14 N10 N9 106.9(6) . .
C15 N11 C14 104.6(7) . .
C15 N11 N12 123.6(7) . .
C14 N11 N12 131.7(7) . .
C16 N12 N11 114.8(7) . .
N10 C14 N11 110.0(7) . .
N10 C14 H31 125.0 . .
N11 C14 H31 125.0 . .
N9 C15 N11 111.6(7) . .
N9 C15 H32 124.2 . .
N11 C15 H32 124.2 . .
N12 C16 C17 120.9(7) . .
N12 C16 H33 119.5 . .
C17 C16 H33 119.5 . .
C22 C17 C18 118.4(7) . .
C22 C17 C16 121.4(7) . .
C18 C17 C16 120.2(8) . .
C19 C18 C17 121.4(8) . .
C19 C18 H35 119.3 . .
C17 C18 H35 119.3 . .
C18 C19 C20 119.5(7) . .
C18 C19 H36 120.3 . .
C20 C19 H36 120.3 . .
C21 C20 C19 119.7(7) . .
C21 C20 H37 120.2 . .
C19 C20 H37 120.2 . .
C22 C21 C20 121.2(7) . .
C22 C21 H38 119.4 . .
C20 C21 H38 119.4 . .
C21 C22 C17 119.8(7) . .
C21 C22 H39 120.1 . .
C17 C22 H39 120.1 . .

loop_
_geom_bond_atom_site_label_1
_geom_bond_atom_site_label_2
_geom_bond_distance
_geom_bond_site_symmetry_2
Pd1 C4 1.992(7) .
Pd1 C1 2.000(7) .
Pd1 C2 2.003(7) .
Pd1 C3 2.007(7) .
Fe1 N1 2.142(6) 5_665
Fe1 N1 2.142(6) .
Fe1 N4 2.154(6) 5_655
Fe1 N4 2.154(6) 1_565
Fe1 N5 2.185(7) 5_665
Fe1 N5 2.185(7) .
Fe2 N3 1.948(6) 2_665
Fe2 N3 1.948(6) 1_565
Fe2 N2 1.951(6) .
Fe2 N2 1.951(6) 2_655
Fe2 N9 1.984(7) .
Fe2 N9 1.984(7) 2_655
N1 C1 1.133(9) .
N2 C2 1.142(9) .
N3 C3 1.132(10) .
N3 Fe2 1.948(6) 1_545
N4 C4 1.141(9) .
N4 Fe1 2.154(6) 1_545
N5 C6 1.306(10) .
N5 N6 1.378(9) .
N6 C5 1.287(10) .
N7 C6 1.362(10) .
N7 C5 1.371(10) .
N7 N8 1.393(9) .
N8 C7 1.290(11) .
C5 H21 0.9300 .
C6 H22 0.9300 .
C7 C8 1.474(11) .
C7 H23 0.9300 .
C8 C9 1.385(11) .
C8 C13 1.408(12) .
C9 C10 1.372(10) .
C9 H25 0.9300 .
C10 C11 1.375(12) .
C10 H26 0.9300 .
C11 C12 1.391(12) .
C11 H27 0.9300 .
C12 C13 1.367(11) .
C12 H28 0.9300 .
C13 H29 0.9300 .
N9 C15 1.276(10) .
N9 N10 1.411(10) .
N10 C14 1.297(11) .
N11 C15 1.355(10) .
N11 C14 1.374(10) .
N11 N12 1.403(9) .
N12 C16 1.288(11) .
C14 H31 0.9300 .
C15 H32 0.9300 .
C16 C17 1.448(11) .
C16 H33 0.9300 .
C17 C22 1.399(11) .
C17 C18 1.405(11) .
C18 C19 1.370(12) .
C18 H35 0.9300 .
C19 C20 1.390(13) .
C19 H36 0.9300 .
C20 C21 1.387(11) .
C20 H37 0.9300 .
C21 C22 1.373(10) .
C21 H38 0.9300 .
C22 H39 0.9300 .

loop_
_geom_torsion_atom_site_label_1
_geom_torsion_atom_site_label_2
_geom_torsion_atom_site_label_3
_geom_torsion_atom_site_label_4
_geom_torsion
_geom_torsion_site_symmetry_1
N1 Fe1 N1 C1 -16(100) 5_665
N4 Fe1 N1 C1 -97(2) 5_655
N4 Fe1 N1 C1 83(2) 1_565
N5 Fe1 N1 C1 -7(2) 5_665
N5 Fe1 N1 C1 173(2) .
N3 Fe2 N2 C2 92(46) 2_665
N3 Fe2 N2 C2 130(33) 1_565
N2 Fe2 N2 C2 -50(33) 2_655
N9 Fe2 N2 C2 40(33) .
N9 Fe2 N2 C2 -140(33) 2_655
Fe1 N1 C1 Pd1 69(10) .
C4 Pd1 C1 N1 41(9) .
C2 Pd1 C1 N1 -136(9) .
C3 Pd1 C1 N1 -18(12) .
Fe2 N2 C2 Pd1 135(28) .
C4 Pd1 C2 N2 18(12) .
C1 Pd1 C2 N2 91(9) .
C3 Pd1 C2 N2 -87(9) .
Fe2 N3 C3 Pd1 -140(24) 1_545
C4 Pd1 C3 N3 -61(14) .
C1 Pd1 C3 N3 -3(17) .
C2 Pd1 C3 N3 116(14) .
Fe1 N4 C4 Pd1 -36(11) 1_545
C1 Pd1 C4 N4 -63(9) .
C2 Pd1 C4 N4 10(11) .
C3 Pd1 C4 N4 114(9) .
N1 Fe1 N5 C6 141.7(5) 5_665
N1 Fe1 N5 C6 -38.3(5) .
N4 Fe1 N5 C6 -131.1(5) 5_655
N4 Fe1 N5 C6 48.9(5) 1_565
N5 Fe1 N5 C6 178(100) 5_665
N1 Fe1 N5 N6 -28.6(6) 5_665
N1 Fe1 N5 N6 151.4(6) .
N4 Fe1 N5 N6 58.7(6) 5_655
N4 Fe1 N5 N6 -121.3(6) 1_565
N5 Fe1 N5 N6 7(100) 5_665
C6 N5 N6 C5 -0.5(8) .
Fe1 N5 N6 C5 170.6(5) .
C6 N7 N8 C7 10.4(13) .
C5 N7 N8 C7 -172.4(7) .
N5 N6 C5 N7 0.8(9) .
C6 N7 C5 N6 -0.9(9) .
N8 N7 C5 N6 -178.8(7) .
N6 N5 C6 N7 -0.1(8) .
Fe1 N5 C6 N7 -172.1(4) .
C5 N7 C6 N5 0.5(8) .
N8 N7 C6 N5 178.1(8) .
N7 N8 C7 C8 179.4(6) .
N8 C7 C8 C9 2.0(11) .
N8 C7 C8 C13 -179.2(7) .
C13 C8 C9 C10 3.0(12) .
C7 C8 C9 C10 -178.1(7) .
C8 C9 C10 C11 -1.0(12) .
C9 C10 C11 C12 -2.4(12) .
C10 C11 C12 C13 3.7(13) .
C11 C12 C13 C8 -1.6(14) .
C9 C8 C13 C12 -1.7(12) .
C7 C8 C13 C12 179.4(8) .
N3 Fe2 N9 C15 36.2(7) 2_665
N3 Fe2 N9 C15 125.3(7) 1_565
N2 Fe2 N9 C15 -144.1(7) .
N2 Fe2 N9 C15 -54.4(7) 2_655
N9 Fe2 N9 C15 -99(100) 2_655
N3 Fe2 N9 N10 -143.4(5) 2_665
N3 Fe2 N9 N10 -54.4(5) 1_565
N2 Fe2 N9 N10 36.2(5) .
N2 Fe2 N9 N10 126.0(5) 2_655
N9 Fe2 N9 N10 81(100) 2_655
C15 N9 N10 C14 0.3(8) .
Fe2 N9 N10 C14 -179.9(5) .
C15 N11 N12 C16 170.9(7) .
C14 N11 N12 C16 -13.4(11) .
N9 N10 C14 N11 0.5(8) .
C15 N11 C14 N10 -1.1(8) .
N12 N11 C14 N10 -177.4(7) .
N10 N9 C15 N11 -1.1(8) .
Fe2 N9 C15 N11 179.2(4) .
C14 N11 C15 N9 1.4(8) .
N12 N11 C15 N9 178.1(6) .
N11 N12 C16 C17 176.7(6) .
N12 C16 C17 C22 -2.6(11) .
N12 C16 C17 C18 -180.0(7) .
C22 C17 C18 C19 1.8(11) .
C16 C17 C18 C19 179.3(7) .
C17 C18 C19 C20 -2.0(12) .
C18 C19 C20 C21 0.9(11) .
C19 C20 C21 C22 0.3(12) .
C20 C21 C22 C17 -0.5(12) .
C18 C17 C22 C21 -0.5(11) .
C16 C17 C22 C21 -178.0(7) .
